data_7042690
loop_
_publ_author_name
'Peschke, Simon'
'Gamperl, Lisa'
'Weippert, Valentin'
'Johrendt, Dirk'

_publ_section_title
;
 Flux Synthesis, Crystal Structures, and Physical Properties of New
 Lanthanum Vanadium Oxyselenides
;
_journal_name_full 'Dalton Trans.'
_journal_paper_doi 10.1039/C7DT00779E
_journal_year 2017
_chemical_compound_source 'see text'
_chemical_formula_moiety 'La13 O15 Se16 V7'
_chemical_formula_sum 'La13 O15 Se16 V7'
_chemical_formula_weight 3665.77
_space_group_IT_number 36
_symmetry_cell_setting orthorhombic
_symmetry_Int_Tables_number 36
_symmetry_space_group_name_Hall 'C 2c -2'
_symmetry_space_group_name_H-M 'C m c 21'
_atom_sites_solution_hydrogens ' .'
_atom_sites_solution_primary ' ?'
_atom_sites_solution_secondary ' ?'
_audit_update_record
;
2017-03-02 deposited with the CCDC.
2017-03-31 downloaded from the CCDC.
;
_cell_angle_alpha 90
_cell_angle_beta 90
_cell_angle_gamma 90
_cell_formula_units_Z 4
_cell_length_a 3.9383(1)
_cell_length_b 54.0091(6)
_cell_length_c 18.3488(8)
_cell_measurement_reflns_used 351
_cell_measurement_temperature 293
_cell_measurement_theta_max 33.81
_cell_measurement_theta_min 2.52
_cell_volume 3902.9(2)
_computing_publication_material 'PLATON (Spek, 2003)'
_diffrn_ambient_temperature 293
_diffrn_measured_fraction_theta_full 1.000
_diffrn_measured_fraction_theta_max 1.000
_diffrn_measurement_device_type 'Bruker CCD'
_diffrn_radiation_probe x-ray
_diffrn_radiation_type MoK\a
_diffrn_radiation_wavelength 0.71073
_diffrn_reflns_av_R_equivalents 0.0515
_diffrn_reflns_av_sigmaI/netI 0.0360
_diffrn_reflns_limit_h_max 6
_diffrn_reflns_limit_h_min -5
_diffrn_reflns_limit_k_max 86
_diffrn_reflns_limit_k_min -83
_diffrn_reflns_limit_l_max 29
_diffrn_reflns_limit_l_min -29
_diffrn_reflns_number 73357
_diffrn_reflns_reduction_process
;
;
_diffrn_reflns_theta_full 35.01
_diffrn_reflns_theta_max 35.01
_diffrn_reflns_theta_min 2.34
_exptl_absorpt_coefficient_mu 30.423
_exptl_absorpt_correction_T_max 0.7469
_exptl_absorpt_correction_T_min 0.5655
_exptl_absorpt_correction_type numerical
_exptl_crystal_density_diffrn 6.239
_exptl_crystal_density_method 'Not Measured'
_exptl_crystal_F_000 6264
_exptl_crystal_size_max 0.03
_exptl_crystal_size_mid 0.005
_exptl_crystal_size_min 0.005
_refine_diff_density_max 0.810
_refine_diff_density_min -1.120
_refine_ls_abs_structure_details 'Flack H.D. (1983), Acta Cryst. A39, 876-881'
_refine_ls_abs_structure_Flack 0.506(11)
_refine_ls_extinction_method none
_refine_ls_goodness_of_fit_ref 0.990
_refine_ls_hydrogen_treatment ' .'
_refine_ls_number_parameters 263
_refine_ls_number_reflns 6370
_refine_ls_number_restraints 0
_refine_ls_R_factor_all 0.0228
_refine_ls_R_factor_gt 0.0174
_refine_ls_shift/su_max 0.048
_refine_ls_shift/su_mean 0.005
_refine_ls_structure_factor_coef Fsqd
_refine_ls_weighting_details W=1/(\S^2^(I)+0.0004I^2^)
_refine_ls_weighting_scheme sigma
_refine_ls_wR_factor_gt 0.0364
_refine_ls_wR_factor_ref 0.0383
_reflns_number_gt 5694
_reflns_number_total 6370
_reflns_threshold_expression i>3\s(i)
_cod_data_source_file c7dt00779e2.cif
_cod_data_source_block I
_cod_depositor_comments
;
The following automatic conversions were performed:

'_symmetry_cell_setting' value 'Orthorhombic' changed to
'orthorhombic' according to
/home/data/users/saulius/crontab/automatic-downloads/rss-feeds/RSC/lib/dictionaries/cif_core.dic
dictionary named 'cif_core.dic' version 2.4.2 from 2011-04-26.

Automatic conversion script
Id: cif_fix_values 4973 2017-02-22 13:04:09Z antanas 
;
_cod_database_code 7042690

loop_
_symmetry_equiv_pos_site_id
_symmetry_equiv_pos_as_xyz
1 x,y,z
2 -x,-y,1/2+z
3 -x,y,z
4 x,-y,1/2+z
5 1/2+x,1/2+y,z
6 1/2-x,1/2-y,1/2+z
7 1/2-x,1/2+y,z
8 1/2+x,1/2-y,1/2+z

loop_
_atom_site_aniso_label
_atom_site_aniso_U_11
_atom_site_aniso_U_22
_atom_site_aniso_U_33
_atom_site_aniso_U_23
_atom_site_aniso_U_13
_atom_site_aniso_U_12
La1 0.0039(3) 0.0079(3) 0.0061(3) 0.0010(3) 0.0000 0.0000
La2 0.0045(3) 0.0075(3) 0.0063(3) -0.0020(2) 0.0000 0.0000
La3 0.0053(3) 0.0066(3) 0.0067(3) -0.0004(2) 0.0000 0.0000
La4 0.0043(1) 0.0058(2) 0.0045(1) 0.0000(3) 0.0000 0.0000
La5 0.0047(3) 0.0056(3) 0.0068(3) -0.0001(2) 0.0000 0.0000
La6 0.0056(1) 0.0070(2) 0.0090(2) -0.0008(3) 0.0000 0.0000
La7 0.0044(3) 0.0076(3) 0.0063(3) -0.0010(2) 0.0000 0.0000
La8 0.0066(3) 0.0066(3) 0.0079(3) -0.0019(2) 0.0000 0.0000
La9 0.0062(3) 0.0072(3) 0.0078(3) -0.0015(2) 0.0000 0.0000
La10 0.0047(3) 0.0066(3) 0.0094(3) -0.0023(2) 0.0000 0.0000
La11 0.0047(3) 0.0055(3) 0.0063(3) -0.0006(2) 0.0000 0.0000
La12 0.0041(1) 0.0058(2) 0.0058(1) -0.0003(3) 0.0000 0.0000
La13 0.0046(3) 0.0084(3) 0.0061(3) 0.0006(2) 0.0000 0.0000
Se1 0.0083(6) 0.0065(5) 0.0061(5) -0.0001(4) 0.0000 0.0000
Se2 0.0077(6) 0.0067(5) 0.0092(5) -0.0018(4) 0.0000 0.0000
Se3 0.0066(6) 0.0066(5) 0.0060(5) -0.0008(4) 0.0000 0.0000
Se4 0.0065(6) 0.0063(5) 0.0066(5) -0.0010(4) 0.0000 0.0000
Se5 0.0059(6) 0.0066(5) 0.0057(5) 0.0011(4) 0.0000 0.0000
Se6 0.0070(2) 0.0054(3) 0.0070(3) 0.0011(5) 0.0000 0.0000
Se7 0.0050(2) 0.0059(3) 0.0082(3) 0.0002(6) 0.0000 0.0000
Se8 0.0063(6) 0.0063(5) 0.0082(5) -0.0025(4) 0.0000 0.0000
Se9 0.0082(3) 0.0093(3) 0.0088(3) 0.0003(6) 0.0000 0.0000
Se10 0.0062(6) 0.0056(5) 0.0073(5) 0.0012(4) 0.0000 0.0000
Se11 0.0070(3) 0.0050(3) 0.0096(4) -0.0008(4) 0.0000 0.0000
Se12 0.0065(6) 0.0069(5) 0.0078(5) 0.0009(4) 0.0000 0.0000
Se13 0.0061(6) 0.0089(6) 0.0072(5) -0.0007(4) 0.0000 0.0000
Se14 0.0059(4) 0.0111(4) 0.0070(4) -0.0025(3) 0.0000 0.0000
Se15 0.0072(4) 0.0140(4) 0.0069(4) 0.0030(3) 0.0000 0.0000
Se16 0.0073(6) 0.0056(5) 0.0074(5) -0.0005(4) 0.0000 0.0000
V1 0.0089(10) 0.0055(8) 0.0042(8) 0.0019(6) 0.0000 0.0000
V2 0.0067(10) 0.0040(8) 0.0075(9) -0.0006(7) 0.0000 0.0000
V3 0.0079(4) 0.0063(5) 0.0044(4) 0.0008(9) 0.0000 0.0000
V4 0.0070(11) 0.0053(9) 0.0060(9) 0.0017(7) 0.0000 0.0000
V5 0.0080(4) 0.0047(4) 0.0068(4) 0.0018(3) 0.0000 0.0000
V6 0.0111(11) 0.0037(9) 0.0063(9) 0.0003(7) 0.0000 0.0000
V7 0.0064(5) 0.0051(5) 0.0101(8) -0.0004(6) 0.0000 0.0000

loop_
_atom_site_label
_atom_site_type_symbol
_atom_site_thermal_displace_type
_atom_site_fract_x
_atom_site_fract_y
_atom_site_fract_z
_atom_site_occupancy
_atom_site_U_iso_or_equiv
_atom_site_calc_flag
La1 La Uani 0.00000 0.15824(12) 0.03695(3) 1.000 0.0060(2) d
La2 La Uani 0.00000 0.15864(12) 0.27088(3) 1.000 0.0061(2) d
La3 La Uani 0.00000 0.35088(11) 0.26322(3) 1.000 0.0062(2) d
La4 La Uani 0.50000 0.11392(6) 0.15458(5) 1.000 0.0049(1) d
La5 La Uani 0.50000 0.03986(12) 0.28353(3) 1.000 0.0057(2) d
La6 La Uani 0.00000 0.47235(6) 0.15660(5) 1.000 0.0072(1) d
La7 La Uani 0.00000 0.06303(11) 0.44933(3) 1.000 0.0061(2) d
La8 La Uani 0.00000 0.26704(12) 0.81830(3) 1.000 0.0070(2) d
La9 La Uani 0.50000 0.23186(12) 0.98746(3) 1.000 0.0071(2) d
La10 La Uani 0.00000 0.93673(12) 0.35668(3) 1.000 0.0069(2) d
La11 La Uani 0.50000 0.95965(12) 0.52508(3) 1.000 0.0055(2) d
La12 La Uani 0.50000 0.30212(6) 0.15305(4) 1.000 0.0052(1) d
La13 La Uani 0.00000 0.34925(12) 0.03956(3) 1.000 0.0064(2) d
Se1 Se Uani 0.50000 0.01630(2) 0.48992(6) 1.000 0.0070(3) d
Se2 Se Uani 0.00000 0.12096(2) 0.42261(6) 1.000 0.0079(3) d
Se3 Se Uani 0.50000 0.18114(2) 0.38904(6) 1.000 0.0064(3) d
Se4 Se Uani 0.00000 0.31994(2) 0.41606(6) 1.000 0.0065(3) d
Se5 Se Uani 0.00000 0.27665(2) 0.03382(6) 1.000 0.0061(3) d
Se6 Se Uani 0.50000 0.24330(10) 0.15244(8) 1.000 0.0065(2) d
Se7 Se Uani 0.50000 0.18078(10) 0.15390(9) 1.000 0.0064(2) d
Se8 Se Uani 0.00000 0.08426(19) 0.05365(6) 1.000 0.0069(3) d
Se9 Se Uani 0.00000 0.01986(11) 0.15500(8) 1.000 0.0088(2) d
Se10 Se Uani 0.00000 0.27753(2) 0.27174(6) 1.000 0.0064(3) d
Se11 Se Uani 0.50000 0.37188(12) 0.14835(8) 1.000 0.0072(2) d
Se12 Se Uani 0.00000 0.08437(19) 0.25711(6) 1.000 0.0071(3) d
Se13 Se Uani 0.00000 0.87839(2) 0.38961(6) 1.000 0.0074(3) d
Se14 Se Uani 0.00000 0.41139(16) 0.25246(5) 1.000 0.0080(2) d
Se15 Se Uani 0.00000 0.42152(17) 0.06995(5) 1.000 0.0094(2) d
Se16 Se Uani 0.50000 0.98332(2) 0.32157(6) 1.000 0.0068(3) d
V1 V Uani 0.50000 0.29886(4) 0.34587(10) 1.000 0.0062(5) d
V2 V Uani 0.50000 0.29748(3) 0.96003(10) 1.000 0.0061(5) d
V3 V Uani 0.00000 0.21325(17) 0.15368(13) 1.000 0.0062(3) d
V4 V Uani 0.50000 0.10478(3) 0.34292(10) 1.000 0.0061(6) d
V5 V Uani 0.00000 0.99968(5) 0.40481(13) 1.000 0.0065(2) d
V6 V Uani 0.50000 0.89537(3) 0.46644(11) 1.000 0.0070(6) d
V7 V Uani 0.50000 0.41812(2) 0.16231(10) 1.000 0.0072(4) d
O1 O Uiso 0.50000 0.13234(14) 0.27690(4) 1.000 0.0072(16) d
O2 O Uiso 0.50000 0.32480(13) 0.27460(4) 1.000 0.0078(16) d
O3 O Uiso 0.00000 0.96869(15) 0.45530(4) 1.000 0.0102(17) d
O4 O Uiso 0.50000 0.07079(13) 0.38310(4) 1.000 0.0055(16) d
O5 O Uiso 0.50000 0.92871(14) 0.42500(4) 1.000 0.0059(16) d
O6 O Uiso 0.00000 0.03141(13) 0.35270(4) 1.000 0.0042(15) d
O7 O Uiso 0.00000 0.13731(7) 0.15480(5) 1.000 0.0065(8) d
O8 O Uiso 0.00000 0.32571(7) 0.15010(5) 1.000 0.0056(8) d
O9 O Uiso 0.50000 0.26996(13) 0.89920(4) 1.000 0.0059(16) d
O10 O Uiso 0.00000 0.20969(14) 0.05350(4) 1.000 0.0089(17) d
O11 O Uiso 0.50000 0.32323(13) 0.03080(4) 1.000 0.0076(16) d
O12 O Uiso 0.50000 0.86744(13) 0.53280(4) 1.000 0.0055(15) d
O13 O Uiso 0.50000 0.45337(10) 0.18320(3) 1.000 0.0143(12) d
O14 O Uiso 0.50000 0.27077(14) 0.40370(4) 1.000 0.0095(17) d
O15 O Uiso 0.00000 0.20964(13) 0.25060(4) 1.000 0.0088(16) d

loop_
_atom_type_symbol
_atom_type_description
_atom_type_scat_dispersion_real
_atom_type_scat_dispersion_imag
_atom_type_scat_source
La La -0.2871 2.4523 ' International Tables Vol C Tables 4.2.6.8 and 6.1.1.4'
O O 0.0106 0.0060 ' International Tables Vol C Tables 4.2.6.8 and 6.1.1.4'
Se Se -0.0929 2.2259 ' International Tables Vol C Tables 4.2.6.8 and 6.1.1.4'
V V 0.3005 0.5294 ' International Tables Vol C Tables 4.2.6.8 and 6.1.1.4'

loop_
_geom_angle_atom_site_label_1
_geom_angle_atom_site_label_2
_geom_angle_atom_site_label_3
_geom_angle
_geom_angle_site_symmetry_1
_geom_angle_site_symmetry_3
_geom_angle_publ_flag
Se7 La1 O7 64.93(9) . . yes
Se7 La1 O10 62.79(13) . . yes
Se7 La1 Se7 77.19(9) . 1_455 yes
Se7 La1 Se13 140.93(8) . 2_564 yes
Se7 La1 O12 138.87(8) . 2_564 yes
Se7 La1 O12 74.56(12) . 2_664 yes
O7 La1 O10 111.36(15) . . yes
Se7 La1 O7 64.93(9) 1_455 . yes
Se13 La1 O7 116.2(2) 2_564 . yes
O7 La1 O12 76.19(14) . 2_564 yes
O7 La1 O12 76.19(14) . 2_664 yes
Se7 La1 O10 62.79(13) 1_455 . yes
Se13 La1 O10 132.43(11) 2_564 . yes
O10 La1 O12 125.14(18) . 2_564 yes
O10 La1 O12 125.14(18) . 2_664 yes
Se7 La1 Se13 140.93(8) 1_455 2_564 yes
Se7 La1 O12 74.56(12) 1_455 2_564 yes
Se7 La1 O12 138.87(8) 1_455 2_664 yes
Se13 La1 O12 68.57(13) 2_564 2_564 yes
Se13 La1 O12 68.57(13) 2_564 2_664 yes
O12 La1 O12 109.6(3) 2_564 2_664 yes
Se2 La2 Se3 70.98(3) . . yes
Se2 La2 Se7 140.75(8) . . yes
Se2 La2 O1 67.57(13) . . yes
Se2 La2 O7 115.4(2) . . yes
Se2 La2 O15 133.86(11) . . yes
Se2 La2 Se3 70.98(3) . 1_455 yes
Se2 La2 Se7 140.75(8) . 1_455 yes
Se2 La2 O1 67.57(13) . 1_455 yes
Se3 La2 Se7 86.11(9) . . yes
Se3 La2 O1 71.93(11) . . yes
Se3 La2 O7 141.60(3) . . yes
Se3 La2 O15 73.25(12) . . yes
Se3 La2 Se3 76.78(7) . 1_455 yes
Se3 La2 Se7 135.2(2) . 1_455 yes
Se3 La2 O1 134.11(7) . 1_455 yes
Se7 La2 O1 75.30(12) . . yes
Se7 La2 O7 65.23(9) . . yes
Se7 La2 O15 62.12(13) . . yes
Se3 La2 Se7 135.2(2) 1_455 . yes
Se7 La2 Se7 77.42(9) . 1_455 yes
Se7 La2 O1 139.43(9) . 1_455 yes
O1 La2 O7 76.23(15) . . yes
O1 La2 O15 125.82(19) . . yes
Se3 La2 O1 134.11(7) 1_455 . yes
Se7 La2 O1 139.43(9) 1_455 . yes
O1 La2 O1 108.2(3) . 1_455 yes
O7 La2 O15 110.71(14) . . yes
Se3 La2 O7 141.60(3) 1_455 . yes
Se7 La2 O7 65.23(9) 1_455 . yes
O1 La2 O7 76.23(15) 1_455 . yes
Se3 La2 O15 73.25(12) 1_455 . yes
Se7 La2 O15 62.12(13) 1_455 . yes
O1 La2 O15 125.82(19) 1_455 . yes
Se3 La2 Se7 86.11(9) 1_455 1_455 yes
Se3 La2 O1 71.93(11) 1_455 1_455 yes
Se7 La2 O1 75.30(12) 1_455 1_455 yes
Se4 La3 Se11 140.49(6) . . yes
Se4 La3 Se14 124.25(10) . . yes
Se4 La3 O2 68.25(11) . . yes
Se4 La3 O8 116.0(2) . . yes
Se4 La3 Se11 140.49(6) . 1_455 yes
Se4 La3 O2 68.25(11) . 1_455 yes
Se11 La3 Se14 66.03(15) . . yes
Se11 La3 O2 75.86(12) . . yes
Se11 La3 O8 68.38(11) . . yes
Se11 La3 Se11 78.89(9) . 1_455 yes
Se11 La3 O2 141.76(10) . 1_455 yes
Se14 La3 O2 125.72(18) . . yes
Se14 La3 O8 119.77(13) . . yes
Se11 La3 Se14 66.03(15) 1_455 . yes
Se14 La3 O2 125.72(18) . 1_455 yes
O2 La3 O8 75.78(15) . . yes
Se11 La3 O2 141.76(10) 1_455 . yes
O2 La3 O2 108.3(3) . 1_455 yes
Se11 La3 O8 68.38(11) 1_455 . yes
O2 La3 O8 75.78(15) 1_455 . yes
Se11 La3 O2 75.86(12) 1_455 1_455 yes
Se8 La4 Se12 72.70(11) . . yes
Se8 La4 O1 138.19(6) . . yes
Se8 La4 O7 75.45(14) . . yes
Se8 La4 Se8 77.61(12) . 1_655 yes
Se8 La4 Se12 119.0(2) . 1_655 yes
Se8 La4 O7 143.49(6) . 1_655 yes
Se8 La4 O12 70.86(16) . 2_664 yes
Se12 La4 O1 70.12(17) . . yes
Se12 La4 O7 75.34(14) . . yes
Se8 La4 Se12 119.0(2) 1_655 . yes
Se12 La4 Se12 77.19(12) . 1_655 yes
Se12 La4 O7 142.85(6) . 1_655 yes
Se12 La4 O12 138.68(6) . 2_664 yes
O1 La4 O7 77.27(11) . . yes
Se8 La4 O1 138.19(6) 1_655 . yes
Se12 La4 O1 70.12(17) 1_655 . yes
O1 La4 O7 77.27(11) . 1_655 yes
O1 La4 O12 131.8(3) . 2_664 yes
Se8 La4 O7 143.49(6) 1_655 . yes
Se12 La4 O7 142.85(6) 1_655 . yes
O7 La4 O7 114.64(17) . 1_655 yes
O7 La4 O12 77.28(10) . 2_664 yes
Se8 La4 Se12 72.70(11) 1_655 1_655 yes
Se8 La4 O7 75.45(14) 1_655 1_655 yes
Se8 La4 O12 70.86(16) 1_655 2_664 yes
Se12 La4 O7 75.34(14) 1_655 1_655 yes
Se12 La4 O12 138.68(6) 1_655 2_664 yes
O7 La4 O12 77.28(10) 1_655 2_664 yes
Se9 La5 Se12 76.31(14) . . yes
Se9 La5 O4 139.31(14) . . yes
Se9 La5 O6 79.79(9) . . yes
Se9 La5 Se16 80.68(16) . 1_545 yes
Se9 La5 Se9 74.41(7) . 1_655 yes
Se9 La5 Se12 121.36(12) . 1_655 yes
Se9 La5 O6 145.1(3) . 1_655 yes
Se12 La5 O4 66.30(17) . . yes
Se12 La5 O6 73.24(18) . . yes
Se12 La5 Se16 141.21(13) . 1_545 yes
Se9 La5 Se12 121.36(12) 1_655 . yes
Se12 La5 Se12 77.5(2) . 1_655 yes
Se12 La5 O6 138.1(3) . 1_655 yes
O4 La5 O6 74.73(15) . . yes
Se16 La5 O4 119.56(15) 1_545 . yes
Se9 La5 O4 139.31(14) 1_655 . yes
Se12 La5 O4 66.30(17) 1_655 . yes
O4 La5 O6 74.73(15) . 1_655 yes
Se16 La5 O6 72.3(2) 1_545 . yes
Se9 La5 O6 145.1(3) 1_655 . yes
Se12 La5 O6 138.1(3) 1_655 . yes
O6 La5 O6 111.18(11) . 1_655 yes
Se9 La5 Se16 80.68(16) 1_655 1_545 yes
Se12 La5 Se16 141.21(13) 1_655 1_545 yes
Se16 La5 O6 72.3(2) 1_545 1_655 yes
Se9 La5 Se12 76.31(14) 1_655 1_655 yes
Se9 La5 O6 79.79(9) 1_655 1_655 yes
Se12 La5 O6 73.24(18) 1_655 1_655 yes
Se15 La6 O13 73.58(13) . . yes
Se15 La6 O13 73.58(13) . 1_455 yes
O13 La6 O13 120.1(2) . 1_455 yes
Se1 La7 Se2 142.54(7) . . yes
Se1 La7 O4 75.66(17) . . yes
Se1 La7 O6 68.32(15) . . yes
Se1 La7 Se1 73.62(12) . 1_455 yes
Se1 La7 O4 139.1(3) . 1_455 yes
Se2 La7 O4 75.2(2) . . yes
Se2 La7 O6 125.02(15) . . yes
Se1 La7 Se2 142.54(7) 1_455 . yes
Se2 La7 O4 75.2(2) . 1_455 yes
O4 La7 O6 75.61(16) . . yes
Se1 La7 O4 139.1(3) 1_455 . yes
O4 La7 O4 113.73(11) . 1_455 yes
Se1 La7 O6 68.32(15) 1_455 . yes
O4 La7 O6 75.61(16) 1_455 . yes
Se1 La7 O4 75.66(17) 1_455 1_455 yes
O9 La8 O9 105.67(4) . 1_455 yes
Se5 La9 O9 64.83(14) 1_556 . yes
Se6 La9 O9 116.7(2) 1_556 . yes
O9 La9 O10 130.48(15) . 1_556 yes
Se5 La9 O9 64.83(14) 1_656 . yes
O9 La9 O10 130.48(15) . 1_656 yes
Se5 La9 Se6 65.96(11) 1_556 1_556 yes
Se5 La9 O10 76.17(16) 1_556 1_556 yes
Se5 La9 Se5 75.04(13) 1_556 1_656 yes
Se5 La9 O10 133.02(14) 1_556 1_656 yes
Se6 La9 O10 68.65(9) 1_556 1_556 yes
Se5 La9 Se6 65.96(11) 1_656 1_556 yes
Se6 La9 O10 68.65(9) 1_556 1_656 yes
Se5 La9 O10 133.02(14) 1_656 1_556 yes
O10 La9 O10 98.3(2) 1_556 1_656 yes
Se5 La9 O10 76.17(16) 1_656 1_656 yes
Se13 La10 Se16 142.69(7) . . yes
Se13 La10 O3 122.79(16) . . yes
Se13 La10 O5 73.8(2) . . yes
Se13 La10 Se16 142.69(7) . 1_455 yes
Se13 La10 O5 73.8(2) . 1_455 yes
Se16 La10 O3 67.06(17) . . yes
Se16 La10 O5 75.18(18) . . yes
Se16 La10 Se16 74.33(13) . 1_455 yes
Se16 La10 O5 138.3(3) . 1_455 yes
O3 La10 O5 75.16(17) . . yes
Se16 La10 O3 67.06(17) 1_455 . yes
O3 La10 O5 75.16(17) . 1_455 yes
Se16 La10 O5 138.3(3) 1_455 . yes
O5 La10 O5 112.08(11) . 1_455 yes
Se16 La10 O5 75.18(18) 1_455 1_455 yes
O3 La11 O5 75.06(17) . . yes
Se1 La11 O3 72.0(2) 1_565 . yes
O3 La11 O3 110.33(12) . 1_655 yes
Se8 La11 O3 74.2(2) 2_565 . yes
Se9 La11 O3 80.02(9) 2_565 . yes
Se8 La11 O3 139.5(3) 2_665 . yes
Se9 La11 O3 144.2(3) 2_665 . yes
Se1 La11 O5 120.40(16) 1_565 . yes
O3 La11 O5 75.06(17) 1_655 . yes
Se8 La11 O5 67.27(18) 2_565 . yes
Se9 La11 O5 139.79(14) 2_565 . yes
Se8 La11 O5 67.27(18) 2_665 . yes
Se9 La11 O5 139.79(14) 2_665 . yes
Se1 La11 O3 72.0(2) 1_565 1_655 yes
Se1 La11 Se8 140.96(14) 1_565 2_565 yes
Se1 La11 Se9 79.63(16) 1_565 2_565 yes
Se1 La11 Se8 140.96(14) 1_565 2_665 yes
Se1 La11 Se9 79.63(16) 1_565 2_665 yes
Se8 La11 O3 139.5(3) 2_565 1_655 yes
Se9 La11 O3 144.2(3) 2_565 1_655 yes
Se8 La11 O3 74.2(2) 2_665 1_655 yes
Se9 La11 O3 80.02(9) 2_665 1_655 yes
Se8 La11 Se9 75.89(14) 2_565 2_565 yes
Se8 La11 Se8 78.1(2) 2_565 2_665 yes
Se8 La11 Se9 120.76(11) 2_565 2_665 yes
Se8 La11 Se9 120.76(11) 2_665 2_565 yes
Se9 La11 Se9 73.68(7) 2_565 2_665 yes
Se8 La11 Se9 75.89(14) 2_665 2_665 yes
Se5 La12 Se6 64.80(6) . . yes
Se5 La12 Se10 84.85(5) . . yes
Se5 La12 O2 142.56(2) . . yes
Se5 La12 O8 72.88(6) . . yes
Se5 La12 O11 65.89(11) . . yes
Se5 La12 Se5 74.61(4) . 1_655 yes
Se5 La12 Se10 130.61(11) . 1_655 yes
Se5 La12 O8 136.31(4) . 1_655 yes
Se6 La12 Se10 65.81(6) . . yes
Se6 La12 O2 118.98(16) . . yes
Se6 La12 O8 122.89(10) . . yes
Se6 La12 O11 116.74(16) . . yes
Se5 La12 Se6 64.80(6) 1_655 . yes
Se6 La12 Se10 65.81(6) . 1_655 yes
Se6 La12 O8 122.89(10) . 1_655 yes
Se10 La12 O2 66.80(11) . . yes
Se10 La12 O8 74.13(6) . . yes
Se10 La12 O11 142.11(2) . . yes
Se5 La12 Se10 130.61(11) 1_655 . yes
Se10 La12 Se10 75.33(4) . 1_655 yes
Se10 La12 O8 138.79(4) . 1_655 yes
O2 La12 O8 76.04(10) . . yes
O2 La12 O11 124.3(2) . . yes
Se5 La12 O2 142.56(2) 1_655 . yes
Se10 La12 O2 66.80(11) 1_655 . yes
O2 La12 O8 76.04(10) . 1_655 yes
O8 La12 O11 74.54(10) . . yes
Se5 La12 O8 136.31(4) 1_655 . yes
Se10 La12 O8 138.79(4) 1_655 . yes
O8 La12 O8 114.15(17) . 1_655 yes
Se5 La12 O11 65.89(11) 1_655 . yes
Se10 La12 O11 142.11(2) 1_655 . yes
O8 La12 O11 74.54(10) 1_655 . yes
Se5 La12 Se10 84.85(5) 1_655 1_655 yes
Se5 La12 O8 72.88(6) 1_655 1_655 yes
Se10 La12 O8 74.13(6) 1_655 1_655 yes
Se11 La13 O8 70.08(11) . . yes
Se11 La13 O11 75.64(13) . . yes
Se11 La13 Se11 80.15(10) . 1_455 yes
Se11 La13 O11 142.91(9) . 1_455 yes
O8 La13 O11 75.42(15) . . yes
Se11 La13 O8 70.08(11) 1_455 . yes
O8 La13 O11 75.42(15) . 1_455 yes
Se11 La13 O11 142.91(9) 1_455 . yes
O11 La13 O11 108.6(3) . 1_455 yes
Se11 La13 O11 75.64(13) 1_455 1_455 yes
La7 Se1 La11 142.95(6) . 1_545 yes
La7 Se1 V5 71.56(8) . 1_545 yes
La7 Se1 V5 124.59(7) . 1_645 yes
La7 Se1 La7 73.62(9) . 1_655 yes
La11 Se1 V5 77.97(6) 1_545 1_545 yes
La11 Se1 V5 77.97(6) 1_545 1_645 yes
La7 Se1 La11 142.95(6) 1_655 1_545 yes
V5 Se1 V5 95.10(7) 1_545 1_645 yes
La7 Se1 V5 124.59(7) 1_655 1_545 yes
La7 Se1 V5 71.56(8) 1_655 1_645 yes
La2 Se2 La7 135.07(10) . . yes
La2 Se2 V4 75.21(7) . . yes
La2 Se2 V4 75.21(7) . 1_455 yes
La7 Se2 V4 75.84(4) . . yes
La7 Se2 V4 75.84(4) . 1_455 yes
V4 Se2 V4 98.28(6) . 1_455 yes
La2 Se3 La2 76.78(6) . 1_655 yes
La3 Se4 V1 78.45(8) . . yes
La3 Se4 V1 78.45(8) . 1_455 yes
V1 Se4 V1 97.76(6) . 1_455 yes
La9 Se5 La12 149.67(8) 1_454 . yes
La12 Se5 V2 128.07(7) . 1_454 yes
La12 Se5 La12 74.61(4) . 1_455 yes
La9 Se5 La12 97.17(6) 1_554 . yes
La12 Se5 V2 73.32(4) . 1_554 yes
La9 Se5 V2 74.32(8) 1_454 1_454 yes
La9 Se5 La12 97.17(6) 1_454 1_455 yes
La9 Se5 La9 75.04(10) 1_454 1_554 yes
La9 Se5 V2 129.63(6) 1_454 1_554 yes
La12 Se5 V2 73.32(4) 1_455 1_454 yes
La9 Se5 V2 129.63(6) 1_554 1_454 yes
V2 Se5 V2 96.41(5) 1_454 1_554 yes
La9 Se5 La12 149.67(8) 1_554 1_455 yes
La12 Se5 V2 128.07(7) 1_455 1_554 yes
La9 Se5 V2 74.32(8) 1_554 1_554 yes
La12 Se6 V3 129.49(18) . . yes
La9 Se6 La12 101.74(16) 1_554 . yes
La12 Se6 V3 129.49(18) . 1_655 yes
La9 Se6 V3 83.20(13) 1_554 . yes
V3 Se6 V3 101.0(3) . 1_655 yes
La9 Se6 V3 83.20(13) 1_554 1_655 yes
La1 Se7 La2 85.80(9) . . yes
La1 Se7 V3 77.85(15) . . yes
La1 Se7 La1 77.19(9) . 1_655 yes
La1 Se7 La2 135.0(2) . 1_655 yes
La1 Se7 V3 136.16(13) . 1_655 yes
La2 Se7 V3 77.68(15) . . yes
La1 Se7 La2 135.0(2) 1_655 . yes
La2 Se7 La2 77.42(9) . 1_655 yes
La2 Se7 V3 136.11(13) . 1_655 yes
La1 Se7 V3 136.16(13) 1_655 . yes
La2 Se7 V3 136.11(13) 1_655 . yes
V3 Se7 V3 96.6(3) . 1_655 yes
La1 Se7 La2 85.80(9) 1_655 1_655 yes
La1 Se7 V3 77.85(15) 1_655 1_655 yes
La2 Se7 V3 77.68(15) 1_655 1_655 yes
La4 Se8 La4 77.61(16) . 1_455 yes
La4 Se8 La11 151.7(2) . 2_564 yes
La4 Se8 V6 125.8(4) . 2_564 yes
La4 Se8 La11 95.21(9) . 2_664 yes
La4 Se8 V6 72.06(14) . 2_664 yes
La4 Se8 La11 95.21(9) 1_455 2_564 yes
La4 Se8 V6 72.06(14) 1_455 2_564 yes
La4 Se8 La11 151.7(2) 1_455 2_664 yes
La4 Se8 V6 125.8(4) 1_455 2_664 yes
La11 Se8 V6 75.90(11) 2_564 2_564 yes
La11 Se8 La11 78.1(3) 2_564 2_664 yes
La11 Se8 V6 130.78(17) 2_564 2_664 yes
La11 Se8 V6 130.78(17) 2_664 2_564 yes
V6 Se8 V6 90.80(18) 2_564 2_664 yes
La11 Se8 V6 75.90(11) 2_664 2_664 yes
La5 Se9 La5 74.41(7) . 1_455 yes
La5 Se9 La11 140.9(2) . 2_564 yes
La5 Se9 La11 92.94(9) . 2_664 yes
La5 Se9 La11 92.94(9) 1_455 2_564 yes
La5 Se9 La11 140.9(2) 1_455 2_664 yes
La11 Se9 La11 73.68(7) 2_564 2_664 yes
La12 Se10 V1 73.40(4) . . yes
La12 Se10 La12 75.33(4) . 1_455 yes
La12 Se10 V1 128.34(8) . 1_455 yes
La12 Se10 V1 128.34(8) 1_455 . yes
V1 Se10 V1 95.70(6) . 1_455 yes
La12 Se10 V1 73.40(4) 1_455 1_455 yes
La3 Se11 La13 83.60(10) . . yes
La3 Se11 V7 107.14(15) . . yes
La3 Se11 La3 78.89(9) . 1_655 yes
La3 Se11 La13 135.0(3) . 1_655 yes
La13 Se11 V7 117.65(17) . . yes
La3 Se11 La13 135.0(3) 1_655 . yes
La13 Se11 La13 80.15(10) . 1_655 yes
La3 Se11 V7 107.14(15) 1_655 . yes
La13 Se11 V7 117.65(17) 1_655 . yes
La3 Se11 La13 83.60(10) 1_655 1_655 yes
La4 Se12 La5 95.03(9) . . yes
La4 Se12 V4 72.07(14) . . yes
La4 Se12 La4 77.19(16) . 1_455 yes
La4 Se12 La5 150.33(19) . 1_455 yes
La4 Se12 V4 125.8(4) . 1_455 yes
La5 Se12 V4 76.70(11) . . yes
La4 Se12 La5 150.33(19) 1_455 . yes
La5 Se12 La5 77.5(3) . 1_455 yes
La5 Se12 V4 131.76(18) . 1_455 yes
La4 Se12 V4 125.8(4) 1_455 . yes
La5 Se12 V4 131.76(18) 1_455 . yes
V4 Se12 V4 91.39(18) . 1_455 yes
La4 Se12 La5 95.03(9) 1_455 1_455 yes
La4 Se12 V4 72.07(14) 1_455 1_455 yes
La5 Se12 V4 76.70(11) 1_455 1_455 yes
La10 Se13 V6 75.80(5) . . yes
La10 Se13 V6 75.80(5) . 1_455 yes
La1 Se13 La10 137.05(10) 2_565 . yes
V6 Se13 V6 99.00(6) . 1_455 yes
La1 Se13 V6 76.69(7) 2_565 . yes
La1 Se13 V6 76.69(7) 2_565 1_455 yes
La3 Se14 V7 100.3(2) . . yes
La3 Se14 V7 100.3(2) . 1_455 yes
V7 Se14 V7 98.60(8) . 1_455 yes
La6 Se15 V7 74.63(14) . . yes
La6 Se15 V7 74.63(14) . 1_455 yes
V7 Se15 V7 98.24(6) . 1_455 yes
La10 Se16 V5 72.18(9) . . yes
La5 Se16 La10 142.81(7) 1_565 . yes
La10 Se16 La10 74.33(10) . 1_655 yes
La10 Se16 V5 126.42(7) . 1_655 yes
La5 Se16 V5 78.64(6) 1_565 . yes
La10 Se16 V5 126.42(7) 1_655 . yes
V5 Se16 V5 96.27(7) . 1_655 yes
La5 Se16 La10 142.81(7) 1_565 1_655 yes
La5 Se16 V5 78.64(6) 1_565 1_655 yes
La10 Se16 V5 72.18(9) 1_655 1_655 yes
Se4 V1 Se10 83.27(3) . . yes
Se4 V1 O2 91.02(12) . . yes
Se4 V1 O14 94.27(11) . . yes
Se4 V1 Se4 97.76(7) . 1_655 yes
Se4 V1 Se10 178.69(7) . 1_655 yes
Se10 V1 O2 88.15(11) . . yes
Se10 V1 O14 86.45(11) . . yes
Se4 V1 Se10 178.69(7) 1_655 . yes
Se10 V1 Se10 95.70(7) . 1_655 yes
O2 V1 O14 171.9(2) . . yes
Se4 V1 O2 91.02(12) 1_655 . yes
Se10 V1 O2 88.15(11) 1_655 . yes
Se4 V1 O14 94.27(11) 1_655 . yes
Se10 V1 O14 86.45(11) 1_655 . yes
Se4 V1 Se10 83.27(3) 1_655 1_655 yes
Se5 V2 O9 88.12(10) 1_556 . yes
O9 V2 O11 173.9(2) . 1_556 yes
Se5 V2 O9 88.12(10) 1_656 . yes
Se5 V2 O11 87.79(11) 1_556 1_556 yes
Se5 V2 Se5 96.41(6) 1_556 1_656 yes
Se5 V2 O11 87.79(11) 1_656 1_556 yes
Se6 V3 Se7 81.18(13) . . yes
Se6 V3 O10 93.3(2) . . yes
Se6 V3 O15 94.5(2) . . yes
Se6 V3 Se6 101.0(3) . 1_455 yes
Se6 V3 Se7 177.8(3) . 1_455 yes
Se7 V3 O10 86.1(3) . . yes
Se7 V3 O15 85.8(3) . . yes
Se6 V3 Se7 177.8(3) 1_455 . yes
Se7 V3 Se7 96.6(3) . 1_455 yes
O10 V3 O15 167.8(7) . . yes
Se6 V3 O10 93.3(2) 1_455 . yes
Se7 V3 O10 86.1(3) 1_455 . yes
Se6 V3 O15 94.5(2) 1_455 . yes
Se7 V3 O15 85.8(3) 1_455 . yes
Se6 V3 Se7 81.18(13) 1_455 1_455 yes
Se2 V4 Se12 85.10(8) . . yes
Se2 V4 O1 95.40(11) . . yes
Se2 V4 O4 95.86(8) . . yes
Se2 V4 Se2 98.28(6) . 1_655 yes
Se2 V4 Se12 175.57(19) . 1_655 yes
Se12 V4 O1 87.1(2) . . yes
Se12 V4 O4 80.9(2) . . yes
Se2 V4 Se12 175.57(19) 1_655 . yes
Se12 V4 Se12 91.39(14) . 1_655 yes
O1 V4 O4 162.74(19) . . yes
Se2 V4 O1 95.40(11) 1_655 . yes
Se12 V4 O1 87.1(2) 1_655 . yes
Se2 V4 O4 95.86(8) 1_655 . yes
Se12 V4 O4 80.9(2) 1_655 . yes
Se2 V4 Se12 85.10(8) 1_655 1_655 yes
Se16 V5 O3 89.28(11) . . yes
Se16 V5 Se16 96.27(8) . 1_455 yes
Se1 V5 Se16 179.40(8) 1_465 . yes
Se1 V5 Se16 84.31(2) 1_565 . yes
Se16 V5 O6 90.59(10) . 1_565 yes
Se16 V5 O3 89.28(11) 1_455 . yes
Se1 V5 O3 90.62(11) 1_465 . yes
Se1 V5 O3 90.62(11) 1_565 . yes
O3 V5 O6 179.8(2) . 1_565 yes
Se1 V5 Se16 84.31(2) 1_465 1_455 yes
Se1 V5 Se16 179.40(8) 1_565 1_455 yes
Se16 V5 O6 90.59(10) 1_455 1_565 yes
Se1 V5 Se1 95.10(8) 1_465 1_565 yes
Se1 V5 O6 89.51(11) 1_465 1_565 yes
Se1 V5 O6 89.51(11) 1_565 1_565 yes
Se13 V6 O5 96.57(9) . . yes
Se13 V6 O12 93.81(10) . . yes
Se13 V6 Se13 99.00(7) . 1_655 yes
Se8 V6 Se13 85.09(9) 2_565 . yes
Se8 V6 Se13 175.78(14) 2_665 . yes
O5 V6 O12 163.98(19) . . yes
Se13 V6 O5 96.57(9) 1_655 . yes
Se8 V6 O5 81.9(2) 2_565 . yes
Se8 V6 O5 81.9(2) 2_665 . yes
Se13 V6 O12 93.81(10) 1_655 . yes
Se8 V6 O12 86.9(2) 2_565 . yes
Se8 V6 O12 86.9(2) 2_665 . yes
Se8 V6 Se13 175.78(14) 2_565 1_655 yes
Se8 V6 Se13 85.09(9) 2_665 1_655 yes
Se8 V6 Se8 90.80(13) 2_565 2_665 yes
Se11 V7 Se14 85.74(19) . . yes
Se11 V7 Se15 90.2(2) . . yes
Se11 V7 O13 174.47(11) . . yes
Se11 V7 Se14 85.74(19) . 1_655 yes
Se11 V7 Se15 90.2(2) . 1_655 yes
Se14 V7 Se15 81.43(4) . . yes
Se14 V7 O13 90.66(19) . . yes
Se14 V7 Se14 98.60(8) . 1_655 yes
Se14 V7 Se15 175.9(3) . 1_655 yes
Se15 V7 O13 93.4(2) . . yes
Se14 V7 Se15 175.9(3) 1_655 . yes
Se15 V7 Se15 98.24(7) . 1_655 yes
Se14 V7 O13 90.66(19) 1_655 . yes
Se15 V7 O13 93.4(2) 1_655 . yes
Se14 V7 Se15 81.43(4) 1_655 1_655 yes
La2 O1 La4 101.26(7) . . yes
La2 O1 V4 118.81(10) . . yes
La2 O1 La2 108.2(3) . 1_655 yes
La4 O1 V4 105.2(3) . . yes
La2 O1 La4 101.26(7) 1_655 . yes
La2 O1 V4 118.81(10) 1_655 . yes
La3 O2 La12 101.76(7) . . yes
La3 O2 V1 118.84(8) . . yes
La3 O2 La3 108.3(3) . 1_655 yes
La12 O2 V1 104.3(3) . . yes
La3 O2 La12 101.76(7) 1_655 . yes
La3 O2 V1 118.84(8) 1_655 . yes
La10 O3 La11 104.2(3) . . yes
La10 O3 V5 104.68(14) . . yes
La10 O3 La11 104.2(3) . 1_455 yes
La11 O3 V5 115.9(3) . . yes
La11 O3 La11 110.33(13) . 1_455 yes
La11 O3 V5 115.9(3) 1_455 . yes
La5 O4 La7 105.1(2) . . yes
La5 O4 V4 110.56(13) . . yes
La5 O4 La7 105.1(2) . 1_655 yes
La7 O4 V4 111.0(2) . . yes
La7 O4 La7 113.73(11) . 1_655 yes
La7 O4 V4 111.0(2) 1_655 . yes
La10 O5 La11 105.5(2) . . yes
La10 O5 V6 111.9(3) . . yes
La10 O5 La10 112.08(12) . 1_655 yes
La11 O5 V6 109.41(14) . . yes
La10 O5 La11 105.5(2) 1_655 . yes
La10 O5 V6 111.9(3) 1_655 . yes
La5 O6 La7 104.5(2) . . yes
La5 O6 La5 111.18(12) . 1_455 yes
La5 O6 V5 115.2(2) . 1_545 yes
La5 O6 La7 104.5(2) 1_455 . yes
La7 O6 V5 104.77(13) . 1_545 yes
La5 O6 V5 115.2(2) 1_455 1_545 yes
La1 O7 La2 124.0(2) . . yes
La1 O7 La4 104.40(8) . . yes
La1 O7 La4 104.40(8) . 1_455 yes
La2 O7 La4 104.98(8) . . yes
La2 O7 La4 104.98(8) . 1_455 yes
La4 O7 La4 114.64(18) . 1_455 yes
La3 O8 La12 106.16(7) . . yes
La3 O8 La13 114.7(2) . . yes
La3 O8 La12 106.16(7) . 1_455 yes
La12 O8 La13 107.94(8) . . yes
La12 O8 La12 114.15(18) . 1_455 yes
La12 O8 La13 107.94(8) 1_455 . yes
La8 O9 La9 108.8(2) . . yes
La8 O9 V2 114.3(2) . . yes
La8 O9 La8 105.67(5) . 1_655 yes
La9 O9 V2 104.89(11) . . yes
La8 O9 La9 108.8(2) 1_655 . yes
La8 O9 V2 114.3(2) 1_655 . yes
La1 O10 V3 102.2(4) . . yes
La1 O10 La9 113.99(19) . 1_454 yes
La1 O10 La9 113.99(19) . 1_554 yes
La9 O10 V3 114.5(2) 1_454 . yes
La9 O10 V3 114.5(2) 1_554 . yes
La9 O10 La9 98.3(2) 1_454 1_554 yes
La12 O11 La13 101.74(7) . . yes
La12 O11 V2 106.1(3) . 1_554 yes
La12 O11 La13 101.74(7) . 1_655 yes
La13 O11 V2 117.96(9) . 1_554 yes
La13 O11 La13 108.6(3) . 1_655 yes
La13 O11 V2 117.96(9) 1_655 1_554 yes
La1 O12 V6 117.89(10) 2_565 . yes
La1 O12 V6 117.89(10) 2_665 . yes
La4 O12 V6 104.7(3) 2_665 . yes
La1 O12 La1 109.6(3) 2_565 2_665 yes
La1 O12 La4 101.98(7) 2_565 2_665 yes
La1 O12 La4 101.98(7) 2_665 2_665 yes
La6 O13 V7 113.56(13) . . yes
La6 O13 La6 120.1(2) . 1_655 yes
La6 O13 V7 113.56(13) 1_655 . yes
La2 O15 V3 104.0(4) . . yes

loop_
_geom_bond_atom_site_label_1
_geom_bond_atom_site_label_2
_geom_bond_distance
_geom_bond_site_symmetry_2
_geom_bond_publ_flag
La1 Se7 3.157(3) . yes
La1 O7 2.440(4) . yes
La1 O10 2.795(10) . yes
La1 Se7 3.157(3) 1_455 yes
La1 Se13 3.350(4) 2_564 yes
La1 O12 2.410(5) 2_564 yes
La1 O12 2.410(5) 2_664 yes
La2 Se2 3.449(4) . yes
La2 Se3 3.171(3) . yes
La2 Se7 3.149(3) . yes
La2 O1 2.431(6) . yes
La2 O7 2.422(4) . yes
La2 O15 2.780(9) . yes
La2 Se3 3.171(3) 1_455 yes
La2 Se7 3.149(3) 1_455 yes
La2 O1 2.431(6) 1_455 yes
La3 Se4 3.265(3) . yes
La3 Se11 3.099(3) . yes
La3 Se14 3.274(10) . yes
La3 O2 2.430(5) . yes
La3 O8 2.481(4) . yes
La3 Se11 3.099(3) 1_455 yes
La3 O2 2.430(5) 1_455 yes
La4 Se8 3.142(6) . yes
La4 Se12 3.157(5) . yes
La4 O1 2.455(4) . yes
La4 O7 2.340(3) . yes
La4 Se8 3.142(6) 1_655 yes
La4 Se12 3.157(5) 1_655 yes
La4 O7 2.340(3) 1_655 yes
La4 O12 2.451(3) 2_664 yes
La5 Se9 3.257(3) . yes
La5 Se12 3.145(9) . yes
La5 O4 2.476(6) . yes
La5 O6 2.3868(19) . yes
La5 Se16 3.132(6) 1_545 yes
La5 Se9 3.257(3) 1_655 yes
La5 Se12 3.145(9) 1_655 yes
La5 O6 2.3868(19) 1_655 yes
La6 Se15 3.173(8) . yes
La6 O13 2.273(3) . yes
La6 O13 2.273(3) 1_455 yes
La7 Se1 3.287(5) . yes
La7 Se2 3.167(6) . yes
La7 O4 2.3516(17) . yes
La7 O6 2.462(6) . yes
La7 Se1 3.287(5) 1_455 yes
La7 O4 2.3516(17) 1_455 yes
La8 O9 2.4710(8) . yes
La8 O9 2.4710(8) 1_455 yes
La9 O9 2.619(8) . yes
La9 Se5 3.233(5) 1_556 yes
La9 Se6 3.090(2) 1_556 yes
La9 O10 2.604(5) 1_556 yes
La9 Se5 3.233(5) 1_656 yes
La9 O10 2.604(5) 1_656 yes
La10 Se13 3.208(6) . yes
La10 Se16 3.260(5) . yes
La10 O3 2.501(7) . yes
La10 O5 2.3742(19) . yes
La10 Se16 3.260(5) 1_455 yes
La10 O5 2.3742(19) 1_455 yes
La11 O3 2.399(2) . yes
La11 O5 2.483(7) . yes
La11 Se1 3.127(6) 1_565 yes
La11 O3 2.399(2) 1_655 yes
La11 Se8 3.127(9) 2_565 yes
La11 Se9 3.284(3) 2_565 yes
La11 Se8 3.127(9) 2_665 yes
La11 Se9 3.284(3) 2_665 yes
La12 Se5 3.2490(17) . yes
La12 Se6 3.177(6) . yes
La12 Se10 3.2225(17) . yes
La12 O2 2.545(4) . yes
La12 O8 2.346(3) . yes
La12 O11 2.516(4) . yes
La12 Se5 3.2490(17) 1_655 yes
La12 Se10 3.2225(17) 1_655 yes
La12 O8 2.346(3) 1_655 yes
La13 Se11 3.059(4) . yes
La13 O8 2.394(4) . yes
La13 O11 2.425(6) . yes
La13 Se11 3.059(4) 1_455 yes
La13 O11 2.425(6) 1_455 yes
Se1 V5 2.6687(18) 1_545 yes
Se1 V5 2.6687(18) 1_645 yes
Se2 V4 2.6037(14) . yes
Se2 V4 2.6037(14) 1_455 yes
Se4 V1 2.6139(15) . yes
Se4 V1 2.6139(15) 1_455 yes
Se5 V2 2.6413(14) 1_454 yes
Se5 V2 2.6413(14) 1_554 yes
Se6 V3 2.552(7) . yes
Se6 V3 2.552(7) 1_655 yes
Se7 V3 2.637(7) . yes
Se7 V3 2.637(7) 1_655 yes
Se8 V6 2.766(4) 2_564 yes
Se8 V6 2.766(4) 2_664 yes
Se10 V1 2.6561(15) . yes
Se10 V1 2.6561(15) 1_455 yes
Se11 V7 2.511(7) . yes
Se12 V4 2.752(4) . yes
Se12 V4 2.752(4) 1_455 yes
Se13 V6 2.5896(14) . yes
Se13 V6 2.5896(14) 1_455 yes
Se14 V7 2.5973(18) . yes
Se14 V7 2.5973(18) 1_455 yes
Se15 V7 2.6045(15) . yes
Se15 V7 2.6045(15) 1_455 yes
Se16 V5 2.6441(18) . yes
Se16 V5 2.6441(18) 1_655 yes
V1 O2 1.917(6) . yes
V1 O14 1.851(7) . yes
V2 O9 1.859(6) . yes
V2 O11 1.903(5) 1_556 yes
V3 O10 1.848(3) . yes
V3 O15 1.789(3) . yes
V4 O1 1.919(6) . yes
V4 O4 1.978(7) . yes
V5 O3 1.913(8) . yes
V5 O6 1.962(7) 1_565 yes
V6 O5 1.955(7) . yes
V6 O12 1.939(6) . yes
V7 O13 1.942(5) . yes
